data_4128100
loop_
_publ_author_name
'Li, Bao'
'Zhao, Yu-Meng'
'Kirchon, Angelo'
'Pang, Jian-Dong'
'Yang, Xin-Yu'
'Zhuang, Gui-Lin'
'Zhou, Hong-Cai'

_publ_section_title
;
 Unconventional Method for Fabricating Valence Tautomeric Materials:
 Integrating Redox Center within a Metal-Organic Framework.
;
_journal_issue 17
_journal_name_full 'Journal of the American Chemical Society'
_journal_page_first 6822
_journal_page_last 6826
_journal_paper_doi 10.1021/jacs.9b02375
_journal_volume 141
_journal_year 2019
_chemical_formula_moiety 'C68 H77 Co2 N4 O6'
_chemical_formula_sum 'C68 H77 Co2 N4 O6'
_chemical_formula_weight 1164.20
_space_group_crystal_system tetragonal
_space_group_IT_number 120
_space_group_name_Hall 'I -4 -2c'
_space_group_name_H-M_alt 'I -4 c 2'
_symmetry_space_group_name_Hall 'I -4 -2c'
_symmetry_space_group_name_H-M 'I -4 c 2'
_atom_sites_solution_hydrogens geom
_audit_creation_date 2018-03-26
_audit_creation_method
;
Olex2 1.2
(compiled 2017.03.28 svn.r3405 for OlexSys, GUI svn.r5335)
;
_cell_angle_alpha 90
_cell_angle_beta 90
_cell_angle_gamma 90
_cell_formula_units_Z 16
_cell_length_a 30.049(2)
_cell_length_b 30.049(2)
_cell_length_c 53.137(4)
_cell_measurement_reflns_used 9946
_cell_measurement_temperature 100(2)
_cell_measurement_theta_max 50.07
_cell_measurement_theta_min 2.94
_cell_volume 47980(6)
_computing_cell_refinement 'SAINT v8.34A (Bruker, 2013)'
_computing_data_reduction 'SAINT v8.34A (Bruker, 2013)'
_computing_molecular_graphics 'Olex2 (Dolomanov et al., 2009)'
_computing_publication_material 'Olex2 (Dolomanov et al., 2009)'
_computing_structure_refinement 'ShelXL (Sheldrick, 2015)'
_diffrn_ambient_temperature 100.0
_diffrn_measured_fraction_theta_full 0.965
_diffrn_measured_fraction_theta_max 0.965
_diffrn_measurement_device_type 'Bruker APEX-II CCD'
_diffrn_measurement_method '\f and \w scans'
_diffrn_radiation_type CuK\a
_diffrn_radiation_wavelength 1.54178
_diffrn_reflns_av_R_equivalents 0.0000
_diffrn_reflns_av_unetI/netI 0.1534
_diffrn_reflns_Laue_measured_fraction_full 0.965
_diffrn_reflns_Laue_measured_fraction_max 0.965
_diffrn_reflns_number 10591
_diffrn_reflns_point_group_measured_fraction_full 0.962
_diffrn_reflns_point_group_measured_fraction_max 0.962
_diffrn_reflns_theta_full 47.500
_diffrn_reflns_theta_max 47.500
_diffrn_reflns_theta_min 2.941
_diffrn_standards_number 0
_exptl_absorpt_coefficient_mu 2.383
_exptl_absorpt_correction_type none
_exptl_crystal_colour GREEN
_exptl_crystal_density_diffrn 0.638
_exptl_crystal_description STICK
_exptl_crystal_F_000 9648
_refine_diff_density_max 0.473
_refine_diff_density_min -0.251
_refine_diff_density_rms 0.058
_refine_ls_abs_structure_details
;
 Flack x determined using 1702 quotients [(I+)-(I-)]/[(I+)+(I-)]
 (Parsons, Flack and Wagner, Acta Cryst. B69 (2013) 249-259).
;
_refine_ls_abs_structure_Flack 0.486(10)
_refine_ls_extinction_method none
_refine_ls_goodness_of_fit_ref 0.963
_refine_ls_hydrogen_treatment constr
_refine_ls_matrix_type full
_refine_ls_number_parameters 692
_refine_ls_number_reflns 10591
_refine_ls_number_restraints 578
_refine_ls_restrained_S_all 1.314
_refine_ls_R_factor_all 0.1487
_refine_ls_R_factor_gt 0.0992
_refine_ls_shift/su_max 0.000
_refine_ls_shift/su_mean 0.000
_refine_ls_structure_factor_coef Fsqd
_refine_ls_weighting_details 'w=1/[\s^2^(Fo^2^)+(0.1628P)^2^] where P=(Fo^2^+2Fc^2^)/3'
_refine_ls_weighting_scheme calc
_refine_ls_wR_factor_gt 0.2509
_refine_ls_wR_factor_ref 0.2712
_reflns_Friedel_coverage 0.893
_reflns_Friedel_fraction_full 0.959
_reflns_Friedel_fraction_max 0.959
_reflns_number_gt 5423
_reflns_number_total 10591
_reflns_threshold_expression 'I > 2\s(I)'
_cod_data_source_file ja9b02375_si_002.cif
_cod_data_source_block 100K
_cod_original_cell_volume 47980(8)
_cod_database_code 4128100
_shelx_shelxl_version_number 2014/7
_shelx_space_group_comment
;
The symmetry employed for this shelxl refinement is uniquely defined
by the following loop, which should always be used as a source of
symmetry information in preference to the above space-group names.
They are only intended as comments.
;
_olex2_refinement_description
;
1. Fixed Uiso
 At 1.2 times of:
  All C(H) groups
 At 1.5 times of:
  All C(H,H,H) groups
2. Restrained distances
 O5-C67 = O6-C67
 1.2 with sigma of 0.02
 C67-C68
 1.45 with sigma of 0.02
 O5-C68 = O6-C68
 2.4 with sigma of 0.02
 C8-C7 = C7-C6 = C6-N2 = N2-C10 = C10-C9 = C9-C8
 1.44 with sigma of 0.01
 C7-C13
 2.6 with sigma of 0.03
 C9-C13
 2.6 with sigma of 0.03
 N2-C9 = C10-C8 = C9-C7 = C8-C6 = C7-N2 = C6-C10
 2.45 with sigma of 0.01
 C1-C2 = C2-C3 = C3-C4 = C4-C5 = C5-N1 = N1-C1
 1.44 with sigma of 0.01
 N1-C2 = C1-C3 = C2-C4 = C3-C5 = C4-N1
 2.45 with sigma of 0.01
 C20-C21 = C21-C22 = C22-C23 = C23-C24 = C24-N3 = N3-C20
 1.44 with sigma of 0.01
 N3-C21 = C20-C22 = C21-C23 = C22-C24 = C23-N3 = C24-C20
 2.45 with sigma of 0.01
 N4-C25 = C25-C26 = C26-C27 = C27-C28 = C28-C29 = C29-N4
 1.44 with sigma of 0.01
 N4-C26 = C25-C27 = C26-C28 = C27-C29 = C28-N4 = C29-C25
 2.45 with sigma of 0.01
 C30-C31 = C31-C32 = C32-C33 = C33-C34 = C34-C35 = C35-C30
 1.45 with sigma of 0.01
 C30-C32 = C31-C33 = C32-C34 = C33-C35 = C34-C30 = C35-C31
 2.45 with sigma of 0.01
 C39-C40 = C40-C41 = C41-C42 = C42-C43 = C43-C44 = C44-C39
 1.4 with sigma of 0.02
 C39-C41 = C40-C42 = C41-C43 = C42-C44 = C43-C39 = C44-C40
 2.4 with sigma of 0.02
 C53-C54 = C54-C55 = C55-C56 = C56-C57 = C57-C58 = C58-C53
 1.4 with sigma of 0.02
 C53-C55 = C54-C56 = C55-C57 = C56-C58 = C57-C53 = C58-C54
 2.4 with sigma of 0.02
 C49-C41
 1.45 with sigma of 0.01
 C49-C40
 2.45 with sigma of 0.01
 C49-C42
 2.45 with sigma of 0.01
 C63-C55
 1.45 with sigma of 0.01
 C63-C54
 2.45 with sigma of 0.01
 C57-C59
 1.45 with sigma of 0.01
 C65-C63
 1.45 with sigma of 0.01
 C59-C62
 1.45 with sigma of 0.01
 C63-C64
 1.5 with sigma of 0.01
 C48-C45
 1.5 with sigma of 0.01
 C61-C59
 1.5 with sigma of 0.01
 C60-C59
 1.5 with sigma of 0.01
 C61-C60
 2.8 with sigma of 0.01
 C50-C49
 1.5 with sigma of 0.01
 C51-C49
 1.5 with sigma of 0.01
 C49-C52
 1.5 with sigma of 0.01
 C50-C51
 2.8 with sigma of 0.01
 C52-C49
 1.5 with sigma of 0.01
 C60-C62
 2.8 with sigma of 0.01
 C40-C39
 1.4 with sigma of 0.01
 C53-O3
 1.3 with sigma of 0.02
 H52B-H42
 1.8 with sigma of 0.02
 H52B-H42 = H62C-H56
 1.9 with sigma of 0.02
 H47B-H46B
 1.8 with sigma of 0.02
 O3-C53
 1.35 with sigma of 0.01
 C39-O1
 1.35 with sigma of 0.01
 C1-C2 \\sim C3-C4 \\sim C5-N1
 with sigma of 0.02
 C39-C40 \\sim C41-C42 \\sim C43-C44
 with sigma of 0.02
 C34-C35 \\sim C30-C31 \\sim C32-C33
 with sigma of 0.02
 C6-N2 \\sim C10-C9 \\sim C8-C7
 with sigma of 0.02
 C24-N3 \\sim C20-C21 \\sim C23-C22
 with sigma of 0.02
 C31-C30 \\sim C35-C34 \\sim C33-C32
 with sigma of 0.02
 C28-C27 \\sim C26-C25 \\sim N4-C29
 with sigma of 0.02
 C62-C59 \\sim C60-C61
 with sigma of 0.02
 C59-C62 \\sim C61-C60
 with sigma of 0.02
 N4-C29 \\sim C28-C27 \\sim C26-C25
 with sigma of 0.02
 C49-C52 \\sim C50-C51
 with sigma of 0.02
 C62-C60 \\sim C59-C61
 with sigma of 0.02
3. Restrained planarity
 O5, O6, C67, C68
 with sigma of 0.1
 C39, C40, C41, C42, C43, C44
 with sigma of 0.01
 C8, C7, C6, N2, C10, C9
 with sigma of 0.01
 C1, C2, C3, C4, C5, N1
 with sigma of 0.01
 C28, C27, C26, C25, N4, C29
 with sigma of 0.01
 C36, C31, C30, C35, C34, C33, C32, C37, C38
 with sigma of 0.1
 C49, C41, C42, C40
 with sigma of 0.01
 C42, C43, C44, C48
 with sigma of 0.01
 C55, C54, C53, C58, C57, C56, C59, C63
 with sigma of 0.01
 C22, C30, C31, C32, C27, C33, C34, C35
 with sigma of 0.01
4. Rigid bond restraints
 C38, C35
 with sigma for 1-2 distances of 0.01 and sigma for 1-3 distances of 0.01
 C25, C26
 with sigma for 1-2 distances of 0.01 and sigma for 1-3 distances of 0.01
 C27, C26
 with sigma for 1-2 distances of 0.01 and sigma for 1-3 distances of 0.01
 C48, C46
 with sigma for 1-2 distances of 0.01 and sigma for 1-3 distances of 0.01
 C48, C47
 with sigma for 1-2 distances of 0.01 and sigma for 1-3 distances of 0.01
 C48, C45
 with sigma for 1-2 distances of 0.01 and sigma for 1-3 distances of 0.01
 C57, C59
 with sigma for 1-2 distances of 0.01 and sigma for 1-3 distances of 0.01
5. Uiso/Uaniso restraints and constraints
C39 \\sim C40 \\sim C41 \\sim C42 \\sim C43 \\sim C44: within 2A with sigma of
0.04 and sigma for terminal atoms of 0.08
C8 \\sim C7 \\sim C6 \\sim N2 \\sim C10 \\sim C9: within 2A with sigma of 0.04
and sigma for terminal atoms of 0.08
C1 \\sim C2 \\sim C3 \\sim C4 \\sim C5 \\sim N1: within 2A with sigma of 0.04
and sigma for terminal atoms of 0.08
C57 \\sim C59 \\sim C61 \\sim C62 \\sim C60: within 2A with sigma of 0.04 and
sigma for terminal atoms of 0.08
C43 \\sim C48 \\sim C45 \\sim C47 \\sim C46: within 2A with sigma of 0.04 and
sigma for terminal atoms of 0.08
C38 \\sim C35: within 2A with sigma of 0.04 and sigma for terminal atoms of 0.08
Uanis(C32) \\sim Ueq, Uanis(C31) \\sim Ueq, Uanis(C30) \\sim Ueq, Uanis(C33)
\\sim Ueq, Uanis(C36) \\sim Ueq, Uanis(C28) \\sim Ueq, Uanis(C27) \\sim Ueq,
Uanis(C37) \\sim Ueq, Uanis(N4) \\sim Ueq, Uanis(C20) \\sim Ueq, Uanis(C53)
\\sim Ueq, Uanis(C49) \\sim Ueq, Uanis(C52) \\sim Ueq, Uanis(C12) \\sim Ueq,
Uanis(C15) \\sim Ueq: with sigma of 0.01 and sigma for terminal atoms of 0.02
Uanis(C59) \\sim Ueq, Uanis(C60) \\sim Ueq, Uanis(C62) \\sim Ueq, Uanis(C42)
\\sim Ueq, Uanis(C16) \\sim Ueq, Uanis(C36) \\sim Ueq: with sigma of 0.01 and
sigma for terminal atoms of 0.02
Uanis(C13) \\sim Ueq, Uanis(C36) \\sim Ueq, Uanis(C17) \\sim Ueq: with sigma of
0.01 and sigma for terminal atoms of 0.02
Uanis(C57) \\sim Ueq, Uanis(C46) \\sim Ueq, Uanis(C47) \\sim Ueq, Uanis(C45)
\\sim Ueq: with sigma of 0.01 and sigma for terminal atoms of 0.02
Uanis(N3) \\sim Ueq, Uanis(C17) \\sim Ueq, Uanis(C50) \\sim Ueq, Uanis(C63)
\\sim Ueq, Uanis(C24) \\sim Ueq: with sigma of 0.01 and sigma for terminal
atoms of 0.02
Uanis(C68) \\sim Ueq: with sigma of 0.01 and sigma for terminal atoms of 0.02
Uanis(C17) \\sim Ueq, Uanis(C18) \\sim Ueq, Uanis(C36) \\sim Ueq, Uanis(C25)
\\sim Ueq: with sigma of 0.01 and sigma for terminal atoms of 0.02
Uanis(N2) \\sim Ueq: with sigma of 0.01 and sigma for terminal atoms of 0.02
Uanis(C36) \\sim Ueq: with sigma of 0.001 and sigma for terminal atoms of 0.002
Uanis(C17) \\sim Ueq: with sigma of 0.001 and sigma for terminal atoms of 0.002
Uanis(C5) \\sim Ueq: with sigma of 0.01 and sigma for terminal atoms of 0.02
Uanis(C54) \\sim Ueq, Uanis(C19) \\sim Ueq, Uanis(C7) \\sim Ueq, Uanis(C8)
\\sim Ueq, Uanis(C65) \\sim Ueq: with sigma of 0.01 and sigma for terminal
atoms of 0.02
Uanis(C35) = Uanis(C38)
Uanis(C27) = Uanis(C26)
Uanis(C48) = Uanis(C47) = Uanis(C45) = Uanis(C46)
Uanis(C59) = Uanis(C62) = Uanis(C61) = Uanis(C60)
6.a Aromatic/amide H refined with riding coordinates:
 C20(H20), C58(H58), C21(H21), C7(H7), C28(H28), C56(H56), C10(H10), C42(H42),
 C9(H9), C2(H2), C1(H1), C23(H23), C6(H6), C25(H25), C24(H24), C29(H29), C4(H4),
  C5(H5), C26(H26), C44(H44)
6.b Idealised Me refined as rotating group:
 C18(H18A,H18B,H18C), C36(H36A,H36B,H36C), C19(H19A,H19B,H19C), C66(H66A,H66B,
 H66C), C51(H51A,H51B,H51C), C52(H52A,H52B,H52C), C64(H64A,H64B,H64C), C60(H60A,
 H60B,H60C), C37(H37A,H37B,H37C), C65(H65A,H65B,H65C), C61(H61A,H61B,H61C),
 C17(H17A,H17B,H17C), C38(H38A,H38B,H38C), C68(H68A,H68B,H68C), C46(H46A,H46B,
 H46C), C45(H45A,H45B,H45C), C47(H47A,H47B,H47C), C50(H50A,H50B,H50C), C62(H62A,
 H62B,H62C)
;
_olex2_submission_special_instructions 'No special instructions were received'

loop_
_space_group_symop_operation_xyz
'x, y, z'
'-x, -y, z'
'y, -x, -z'
'-y, x, -z'
'x, -y, z+1/2'
'-x, y, z+1/2'
'y, x, -z+1/2'
'-y, -x, -z+1/2'
'x+1/2, y+1/2, z+1/2'
'-x+1/2, -y+1/2, z+1/2'
'y+1/2, -x+1/2, -z+1/2'
'-y+1/2, x+1/2, -z+1/2'
'x+1/2, -y+1/2, z+1'
'-x+1/2, y+1/2, z+1'
'y+1/2, x+1/2, -z+1'
'-y+1/2, -x+1/2, -z+1'

loop_
_atom_site_label
_atom_site_type_symbol
_atom_site_fract_x
_atom_site_fract_y
_atom_site_fract_z
_atom_site_U_iso_or_equiv
_atom_site_adp_type
_atom_site_occupancy
_atom_site_site_symmetry_order
_atom_site_calc_flag
_atom_site_refinement_flags_posn
_atom_site_refinement_flags_adp
Co01 Co 0.56958(8) 0.27242(9) 0.37250(5) 0.0546(9) Uani 1 1 d . .
Co02 Co 0.47384(8) 0.27516(10) 0.37758(5) 0.0585(9) Uani 1 1 d . .
O1 O 0.5254(3) 0.2819(4) 0.40007(19) 0.061(4) Uani 1 1 d D .
O3 O 0.5181(3) 0.2826(3) 0.35075(17) 0.056(3) Uani 1 1 d D .
O2 O 0.4631(3) 0.3340(4) 0.38230(19) 0.056(3) Uani 1 1 d . .
O4 O 0.5806(3) 0.3338(4) 0.3690(2) 0.064(3) Uani 1 1 d . .
C20 C 0.6201(4) 0.2335(4) 0.4141(2) 0.047(4) Uani 1 1 d D U
H20 H 0.5967 0.2123 0.4144 0.056 Uiso 1 1 calc R .
O6 O 0.5569(4) 0.2097(4) 0.37548(17) 0.065(3) Uani 1 1 d D .
C54 C 0.5562(4) 0.3532(5) 0.3505(2) 0.048(5) Uani 1 1 d D U
C18 C 0.3540(5) 0.2772(6) 0.2655(3) 0.073(6) Uani 1 1 d . U
H18A H 0.3726 0.2988 0.2745 0.109 Uiso 1 1 calc GR .
H18B H 0.3499 0.2871 0.2481 0.109 Uiso 1 1 calc GR .
H18C H 0.3687 0.2481 0.2656 0.109 Uiso 1 1 calc GR .
C11 C 0.3083(6) 0.2669(5) 0.3043(3) 0.054(5) Uani 1 1 d . .
C36 C 0.7726(6) 0.2517(5) 0.4059(3) 0.081(6) Uani 1 1 d . U
H36A H 0.8036 0.2507 0.4002 0.122 Uiso 1 1 calc GR .
H36B H 0.7574 0.2769 0.3980 0.122 Uiso 1 1 calc GR .
H36C H 0.7575 0.2239 0.4013 0.122 Uiso 1 1 calc GR .
C32 C 0.8110(4) 0.2568(3) 0.4481(2) 0.053(5) Uani 1 1 d D U
C53 C 0.5237(5) 0.3249(4) 0.3418(3) 0.057(5) Uani 1 1 d D U
C27 C 0.8541(4) 0.2532(4) 0.4350(2) 0.095(5) Uani 1 1 d D U
C58 C 0.4950(5) 0.3388(6) 0.3220(3) 0.078(6) Uani 1 1 d D .
H58 H 0.4725 0.3199 0.3154 0.094 Uiso 1 1 calc R .
C21 C 0.6559(5) 0.2296(5) 0.4315(2) 0.062(5) Uani 1 1 d D .
H21 H 0.6562 0.2067 0.4438 0.075 Uiso 1 1 calc R .
C7 C 0.1749(4) 0.2918(4) 0.3339(2) 0.062(5) Uani 1 1 d D U
H7 H 0.1909 0.3187 0.3363 0.075 Uiso 1 1 calc R .
C8 C 0.1892(4) 0.2601(5) 0.3157(2) 0.073(6) Uani 1 1 d D U
C19 C 0.1847(5) 0.2743(5) 0.2638(3) 0.059(5) Uani 1 1 d . U
H19A H 0.1853 0.2594 0.2475 0.088 Uiso 1 1 calc GR .
H19B H 0.1771 0.3058 0.2615 0.088 Uiso 1 1 calc GR .
H19C H 0.1623 0.2602 0.2746 0.088 Uiso 1 1 calc GR .
C16 C 0.3118(5) 0.2739(5) 0.2776(3) 0.036(4) Uani 1 1 d . U
C66 C 0.5927(6) 0.4286(6) 0.3808(3) 0.106(7) Uani 1 1 d . .
H66A H 0.6144 0.4501 0.3872 0.160 Uiso 1 1 calc GR .
H66B H 0.5978 0.3996 0.3887 0.160 Uiso 1 1 calc GR .
H66C H 0.5625 0.4389 0.3848 0.160 Uiso 1 1 calc GR .
C22 C 0.6914(5) 0.2609(4) 0.4299(3) 0.061(6) Uani 1 1 d D .
C13 C 0.2309(5) 0.2641(4) 0.3016(3) 0.039(4) Uani 1 1 d D U
C28 C 0.8656(5) 0.2864(4) 0.4171(3) 0.083(6) Uani 1 1 d D U
H28 H 0.8477 0.3123 0.4153 0.100 Uiso 1 1 calc R .
C56 C 0.5346(6) 0.4102(6) 0.3215(3) 0.119(8) Uani 1 1 d D .
H56 H 0.5383 0.4391 0.3146 0.143 Uiso 1 1 calc DR .
C51 C 0.4535(6) 0.4390(6) 0.3761(3) 0.115(8) Uani 1 1 d D .
H51A H 0.4849 0.4392 0.3711 0.172 Uiso 1 1 calc GR .
H51B H 0.4416 0.4693 0.3754 0.172 Uiso 1 1 calc GR .
H51C H 0.4366 0.4198 0.3646 0.172 Uiso 1 1 calc GR .
C10 C 0.1259(5) 0.2113(4) 0.3270(2) 0.085(6) Uani 1 1 d D U
H10 H 0.1094 0.1847 0.3246 0.102 Uiso 1 1 calc R .
C33 C 0.8088(5) 0.2600(4) 0.4748(2) 0.060(5) Uani 1 1 d D U
C59 C 0.4704(7) 0.3931(8) 0.2925(4) 0.277(9) Uani 1 1 d D U
C41 C 0.4845(5) 0.3912(6) 0.4117(3) 0.146(10) Uani 1 1 d D U
C40 C 0.4884(5) 0.3499(6) 0.4007(3) 0.107(8) Uani 1 1 d D U
C42 C 0.5118(5) 0.4056(6) 0.4313(3) 0.113(8) Uani 1 1 d D U
H42 H 0.5082 0.4348 0.4378 0.136 Uiso 1 1 calc DR .
C39 C 0.5211(6) 0.3220(5) 0.4102(3) 0.095(7) Uani 1 1 d D U
C9 C 0.1645(5) 0.2198(5) 0.3123(2) 0.086(6) Uani 1 1 d D U
H9 H 0.1740 0.1985 0.3002 0.103 Uiso 1 1 calc R .
C48 C 0.5739(12) 0.3903(12) 0.4629(6) 0.226(8) Uani 1 1 d D U
C2 C 0.3565(4) 0.3052(5) 0.3366(3) 0.090(7) Uani 1 1 d D U
H2 H 0.3347 0.3281 0.3372 0.108 Uiso 1 1 calc R .
O5 O 0.4846(4) 0.2100(3) 0.3731(2) 0.071(4) Uani 1 1 d D .
C52 C 0.4441(8) 0.4663(7) 0.4192(5) 0.178(11) Uani 1 1 d D U
H52A H 0.4638 0.4895 0.4125 0.267 Uiso 1 1 calc GR .
H52B H 0.4522 0.4600 0.4367 0.267 Uiso 1 1 calc DGR .
H52C H 0.4132 0.4766 0.4184 0.267 Uiso 1 1 calc GR .
C64 C 0.5954(8) 0.4718(5) 0.3404(3) 0.119(8) Uani 1 1 d D .
H64A H 0.5649 0.4829 0.3419 0.179 Uiso 1 1 calc GR .
H64B H 0.6042 0.4718 0.3226 0.179 Uiso 1 1 calc GR .
H64C H 0.6155 0.4912 0.3499 0.179 Uiso 1 1 calc GR .
C60 C 0.4297(8) 0.4174(9) 0.3010(5) 0.277(9) Uani 1 1 d D U
H60A H 0.4106 0.4237 0.2865 0.415 Uiso 1 1 calc GR .
H60B H 0.4385 0.4455 0.3090 0.415 Uiso 1 1 calc GR .
H60C H 0.4134 0.3991 0.3132 0.415 Uiso 1 1 calc GR .
C37 C 0.8503(4) 0.2630(5) 0.4917(2) 0.053(5) Uani 1 1 d . U
H37A H 0.8605 0.2329 0.4959 0.079 Uiso 1 1 calc GR .
H37B H 0.8429 0.2791 0.5071 0.079 Uiso 1 1 calc GR .
H37C H 0.8739 0.2789 0.4827 0.079 Uiso 1 1 calc GR .
C65 C 0.6433(5) 0.4037(6) 0.3456(4) 0.104(7) Uani 1 1 d D U
H65A H 0.6666 0.4246 0.3506 0.156 Uiso 1 1 calc GR .
H65B H 0.6459 0.3973 0.3276 0.156 Uiso 1 1 calc GR .
H65C H 0.6465 0.3760 0.3552 0.156 Uiso 1 1 calc GR .
C1 C 0.3944(6) 0.3067(6) 0.3527(3) 0.115(8) Uani 1 1 d D U
H1 H 0.3977 0.3309 0.3641 0.139 Uiso 1 1 calc R .
C61 C 0.4537(11) 0.3556(9) 0.2701(5) 0.277(9) Uani 1 1 d D U
H61A H 0.4356 0.3323 0.2780 0.415 Uiso 1 1 calc GR .
H61B H 0.4799 0.3421 0.2622 0.415 Uiso 1 1 calc GR .
H61C H 0.4360 0.3710 0.2572 0.415 Uiso 1 1 calc GR .
C12 C 0.2696(6) 0.2640(5) 0.3171(3) 0.041(4) Uani 1 1 d . U
C31 C 0.7715(4) 0.2571(2) 0.4339(2) 0.056(5) Uani 1 1 d D U
C17 C 0.2716(6) 0.2542(6) 0.3444(3) 0.083(6) Uani 1 1 d . U
H17A H 0.2947 0.2319 0.3476 0.125 Uiso 1 1 calc GR .
H17B H 0.2427 0.2427 0.3501 0.125 Uiso 1 1 calc GR .
H17C H 0.2786 0.2815 0.3537 0.125 Uiso 1 1 calc GR .
C30 C 0.7297(4) 0.2608(3) 0.4463(2) 0.041(4) Uani 1 1 d D U
C15 C 0.2730(5) 0.2737(5) 0.2642(2) 0.035(4) Uani 1 1 d . U
C38 C 0.6848(5) 0.2680(5) 0.4863(3) 0.074(4) Uani 1 1 d . U
H38A H 0.6711 0.2969 0.4827 0.111 Uiso 1 1 calc GR .
H38B H 0.6903 0.2654 0.5044 0.111 Uiso 1 1 calc GR .
H38C H 0.6647 0.2441 0.4809 0.111 Uiso 1 1 calc GR .
N1 N 0.4269(4) 0.2732(5) 0.3522(2) 0.076(5) Uani 1 1 d D U
C14 C 0.2315(5) 0.2706(4) 0.2766(3) 0.034(4) Uani 1 1 d . .
N2 N 0.1125(3) 0.2426(4) 0.34509(19) 0.050(4) Uani 1 1 d D U
C23 C 0.6879(5) 0.2979(5) 0.4134(3) 0.095(7) Uani 1 1 d D .
H23 H 0.7105 0.3200 0.4134 0.114 Uiso 1 1 calc R .
C57 C 0.5021(6) 0.3830(7) 0.3126(3) 0.106(7) Uani 1 1 d D U
C6 C 0.1366(5) 0.2826(4) 0.3483(2) 0.078(6) Uani 1 1 d D U
H6 H 0.1267 0.3037 0.3603 0.093 Uiso 1 1 calc R .
C68 C 0.5196(6) 0.1398(5) 0.3738(4) 0.143(9) Uani 1 1 d D U
H68A H 0.5446 0.1295 0.3635 0.215 Uiso 1 1 calc GR .
H68B H 0.4916 0.1296 0.3663 0.215 Uiso 1 1 calc GR .
H68C H 0.5224 0.1278 0.3909 0.215 Uiso 1 1 calc GR .
C67 C 0.5199(6) 0.1899(6) 0.3749(3) 0.073(6) Uani 1 1 d D .
C43 C 0.5441(6) 0.3778(8) 0.4412(3) 0.138(9) Uani 1 1 d D U
C46 C 0.5942(11) 0.3594(11) 0.4747(5) 0.226(8) Uani 1 1 d . U
H46A H 0.5731 0.3356 0.4789 0.339 Uiso 1 1 calc GR .
H46B H 0.6072 0.3713 0.4902 0.339 Uiso 1 1 calc DGR .
H46C H 0.6179 0.3473 0.4640 0.339 Uiso 1 1 calc GR .
C45 C 0.5871(11) 0.4367(10) 0.4552(5) 0.226(8) Uani 1 1 d D U
H45A H 0.5849 0.4566 0.4697 0.339 Uiso 1 1 calc GR .
H45B H 0.5672 0.4471 0.4418 0.339 Uiso 1 1 calc GR .
H45C H 0.6178 0.4364 0.4490 0.339 Uiso 1 1 calc GR .
C47 C 0.5470(10) 0.4059(10) 0.4888(5) 0.226(8) Uani 1 1 d . U
H47A H 0.5299 0.4330 0.4854 0.339 Uiso 1 1 calc GR .
H47B H 0.5685 0.4118 0.5023 0.339 Uiso 1 1 calc DGR .
H47C H 0.5267 0.3821 0.4941 0.339 Uiso 1 1 calc GR .
C25 C 0.9195(4) 0.2091(5) 0.4226(3) 0.087(6) Uani 1 1 d D U
H25 H 0.9376 0.1834 0.4245 0.105 Uiso 1 1 calc R .
N3 N 0.6187(4) 0.2681(4) 0.3967(2) 0.058(4) Uani 1 1 d D U
C49 C 0.4495(6) 0.4215(6) 0.4025(3) 0.141(10) Uani 1 1 d D U
C63 C 0.5981(6) 0.4240(5) 0.3509(4) 0.109(8) Uani 1 1 d D U
N4 N 0.9307(4) 0.2419(5) 0.4050(2) 0.081(5) Uani 1 1 d D U
C3 C 0.3517(5) 0.2690(7) 0.3196(3) 0.112(8) Uani 1 1 d D U
C24 C 0.6513(6) 0.3023(5) 0.3970(3) 0.108(7) Uani 1 1 d D U
H24 H 0.6485 0.3275 0.3864 0.130 Uiso 1 1 calc R .
C55 C 0.5628(5) 0.3954(6) 0.3411(3) 0.119(10) Uani 1 1 d D .
C29 C 0.9042(6) 0.2804(5) 0.4022(2) 0.114(8) Uani 1 1 d D .
H29 H 0.9122 0.3024 0.3901 0.137 Uiso 1 1 calc R .
C50 C 0.4038(6) 0.4006(7) 0.4084(4) 0.152(10) Uani 1 1 d D U
H50A H 0.3828 0.4241 0.4131 0.228 Uiso 1 1 calc GR .
H50B H 0.4069 0.3795 0.4224 0.228 Uiso 1 1 calc GR .
H50C H 0.3928 0.3849 0.3935 0.228 Uiso 1 1 calc GR .
C34 C 0.7673(6) 0.2638(4) 0.4869(2) 0.095(7) Uani 1 1 d D .
C4 C 0.3846(6) 0.2352(6) 0.3191(3) 0.136(9) Uani 1 1 d D U
H4 H 0.3813 0.2109 0.3078 0.164 Uiso 1 1 calc R .
C5 C 0.4222(5) 0.2370(5) 0.3351(3) 0.086(6) Uani 1 1 d D U
H5 H 0.4441 0.2143 0.3345 0.104 Uiso 1 1 calc R .
C35 C 0.7270(5) 0.2643(4) 0.4727(3) 0.074(4) Uani 1 1 d D U
C26 C 0.8806(5) 0.2149(4) 0.4378(2) 0.095(5) Uani 1 1 d D U
H26 H 0.8726 0.1928 0.4497 0.113 Uiso 1 1 calc R .
C44 C 0.5487(6) 0.3355(7) 0.4301(4) 0.149(10) Uani 1 1 d D U
H44 H 0.5709 0.3157 0.4362 0.179 Uiso 1 1 calc R .
C62 C 0.5025(9) 0.4283(11) 0.2761(5) 0.277(9) Uani 1 1 d D U
H62A H 0.4884 0.4348 0.2598 0.415 Uiso 1 1 calc GR .
H62B H 0.5317 0.4148 0.2732 0.415 Uiso 1 1 calc GR .
H62C H 0.5062 0.4561 0.2855 0.415 Uiso 1 1 calc DGR .

loop_
_atom_site_aniso_label
_atom_site_aniso_U_11
_atom_site_aniso_U_22
_atom_site_aniso_U_33
_atom_site_aniso_U_23
_atom_site_aniso_U_13
_atom_site_aniso_U_12
Co01 0.0550(18) 0.079(2) 0.0292(16) 0.0067(15) -0.0044(14) 0.0166(17)
Co02 0.0471(17) 0.101(2) 0.0275(16) 0.0006(18) -0.0035(13) 0.0023(18)
O1 0.030(7) 0.104(11) 0.048(8) -0.021(7) 0.003(5) 0.003(7)
O3 0.076(9) 0.060(9) 0.032(7) -0.013(6) -0.019(6) -0.003(7)
O2 0.039(7) 0.096(9) 0.034(7) -0.012(7) -0.012(6) 0.018(6)
O4 0.036(7) 0.101(9) 0.054(8) 0.015(7) -0.008(6) 0.003(6)
C20 0.047(9) 0.061(10) 0.032(8) 0.019(8) -0.009(8) -0.018(8)
O6 0.066(9) 0.114(10) 0.016(7) -0.008(7) -0.007(7) 0.009(8)
C54 0.065(10) 0.052(10) 0.028(9) 0.008(8) -0.002(8) 0.004(9)
C18 0.069(13) 0.125(15) 0.024(10) 0.024(10) -0.021(9) -0.030(11)
C11 0.041(12) 0.060(13) 0.059(14) 0.018(10) -0.024(11) -0.007(10)
C36 0.081(6) 0.084(6) 0.079(6) -0.001(3) 0.001(3) 0.002(3)
C32 0.050(10) 0.074(10) 0.035(9) -0.020(8) -0.023(8) 0.016(8)
C53 0.070(11) 0.041(10) 0.060(10) 0.007(9) 0.007(9) 0.007(9)
C27 0.110(10) 0.112(11) 0.061(8) -0.008(8) 0.011(8) 0.005(8)
C58 0.047(13) 0.101(17) 0.086(14) 0.023(13) 0.007(12) -0.019(11)
C21 0.035(11) 0.094(16) 0.058(13) -0.017(11) -0.017(10) 0.032(11)
C7 0.055(10) 0.086(10) 0.046(9) -0.008(9) -0.015(8) -0.029(8)
C8 0.074(11) 0.097(11) 0.048(10) 0.016(9) -0.020(9) -0.002(10)
C19 0.089(13) 0.047(11) 0.041(10) 0.009(8) -0.017(9) -0.046(10)
C16 0.029(9) 0.061(9) 0.017(8) -0.011(7) 0.002(8) -0.013(8)
C66 0.097(15) 0.103(17) 0.119(19) 0.001(15) 0.056(14) 0.014(13)
C22 0.070(16) 0.085(16) 0.027(11) 0.026(11) 0.017(11) 0.029(13)
C13 0.030(9) 0.045(9) 0.042(9) 0.002(7) 0.010(8) -0.027(8)
C28 0.072(11) 0.093(12) 0.084(11) 0.003(10) 0.008(10) 0.021(10)
C56 0.083(19) 0.11(2) 0.17(2) 0.024(18) 0.020(17) 0.001(15)
C51 0.23(2) 0.077(15) 0.033(12) -0.005(10) -0.043(16) 0.013(14)
C10 0.103(16) 0.126(16) 0.026(11) -0.030(11) 0.031(11) 0.007(13)
C33 0.075(11) 0.079(10) 0.026(9) 0.013(8) -0.010(9) -0.003(9)
C59 0.264(12) 0.295(13) 0.271(12) 0.033(10) -0.052(9) 0.009(10)
C41 0.18(2) 0.17(2) 0.093(19) 0.021(18) -0.002(18) 0.02(2)
C40 0.093(17) 0.20(2) 0.027(12) -0.032(15) -0.012(12) 0.090(17)
C42 0.107(13) 0.113(13) 0.119(13) 0.023(11) 0.006(11) 0.029(10)
C39 0.12(2) 0.11(2) 0.053(16) -0.028(15) 0.027(14) -0.026(16)
C9 0.071(14) 0.140(18) 0.046(12) 0.008(12) 0.010(11) 0.046(13)
C48 0.261(13) 0.237(14) 0.180(12) -0.027(11) -0.031(10) -0.022(11)
C2 0.047(13) 0.17(2) 0.057(14) -0.016(13) -0.036(11) 0.011(13)
O5 0.032(7) 0.089(9) 0.092(9) -0.003(8) -0.020(8) 0.007(7)
C52 0.109(17) 0.16(2) 0.26(2) 0.002(19) 0.012(17) 0.040(15)
C64 0.21(3) 0.074(16) 0.072(14) 0.041(12) -0.007(15) -0.010(15)
C60 0.264(12) 0.295(13) 0.271(12) 0.033(10) -0.052(9) 0.009(10)
C37 0.026(9) 0.092(12) 0.040(10) -0.050(9) -0.008(8) 0.007(8)
C65 0.037(12) 0.104(15) 0.171(17) 0.028(13) -0.027(12) -0.008(10)
C1 0.108(19) 0.17(2) 0.065(15) -0.046(15) 0.033(15) -0.057(17)
C61 0.264(12) 0.295(13) 0.271(12) 0.033(10) -0.052(9) 0.009(10)
C12 0.051(10) 0.049(9) 0.024(9) 0.014(7) 0.002(8) -0.013(8)
C31 0.057(10) 0.084(10) 0.028(9) 0.014(8) 0.000(9) 0.021(9)
C17 0.083(7) 0.085(6) 0.082(7) 0.000(3) 0.002(3) -0.002(3)
C30 0.038(9) 0.043(9) 0.042(9) 0.015(7) -0.001(8) 0.008(8)
C15 0.026(8) 0.066(9) 0.014(7) -0.006(7) 0.000(7) -0.013(8)
C38 0.109(14) 0.095(11) 0.017(9) 0.019(7) 0.004(7) 0.011(11)
N1 0.068(12) 0.089(13) 0.072(11) 0.018(10) 0.010(9) -0.024(10)
C14 0.040(12) 0.043(11) 0.020(10) 0.011(8) -0.016(9) -0.026(9)
N2 0.059(8) 0.061(8) 0.030(8) -0.007(7) 0.002(7) 0.008(7)
C23 0.047(14) 0.16(2) 0.079(16) -0.026(16) -0.002(12) 0.008(14)
C57 0.114(12) 0.100(12) 0.106(11) 0.017(11) 0.034(9) -0.005(11)
C6 0.087(15) 0.098(16) 0.049(12) -0.035(11) 0.025(11) 0.011(12)
C68 0.151(18) 0.108(16) 0.171(18) 0.059(16) 0.005(16) 0.073(14)
C67 0.022(12) 0.121(19) 0.078(14) 0.013(15) 0.003(12) -0.017(15)
C43 0.17(2) 0.16(2) 0.079(16) 0.012(17) 0.033(16) -0.028(19)
C46 0.261(13) 0.237(14) 0.180(12) -0.027(11) -0.031(10) -0.022(11)
C45 0.261(13) 0.237(14) 0.180(12) -0.027(11) -0.031(10) -0.022(11)
C47 0.261(13) 0.237(14) 0.180(12) -0.027(11) -0.031(10) -0.022(11)
C25 0.094(11) 0.096(11) 0.072(10) 0.023(10) 0.011(9) 0.008(9)
N3 0.057(8) 0.074(9) 0.044(8) -0.006(7) 0.003(7) 0.035(7)
C49 0.143(14) 0.146(15) 0.133(14) -0.010(12) -0.016(12) 0.010(12)
C63 0.104(13) 0.115(13) 0.108(13) 0.020(11) 0.015(11) 0.027(11)
N4 0.083(10) 0.091(10) 0.069(9) -0.001(8) -0.009(8) -0.015(8)
C3 0.12(2) 0.18(2) 0.042(14) -0.006(15) -0.026(14) -0.012(17)
C24 0.114(13) 0.108(13) 0.103(12) 0.011(11) 0.007(11) 0.004(11)
C55 0.036(15) 0.17(3) 0.15(2) 0.11(2) 0.018(14) 0.019(15)
C29 0.12(2) 0.15(2) 0.072(16) 0.007(16) -0.055(16) -0.011(18)
C50 0.146(19) 0.16(2) 0.146(18) -0.055(16) -0.033(16) 0.037(16)
C34 0.13(2) 0.098(17) 0.056(15) -0.006(13) 0.039(16) -0.029(15)
C4 0.16(2) 0.20(2) 0.050(14) -0.056(15) -0.046(15) 0.023(18)
C5 0.076(11) 0.104(12) 0.079(11) -0.007(10) -0.035(9) -0.006(9)
C35 0.109(14) 0.095(11) 0.017(9) 0.019(7) 0.004(7) 0.011(11)
C26 0.110(10) 0.112(11) 0.061(8) -0.008(8) 0.011(8) 0.005(8)
C44 0.18(2) 0.14(2) 0.13(2) 0.010(19) 0.056(19) 0.00(2)
C62 0.264(12) 0.295(13) 0.271(12) 0.033(10) -0.052(9) 0.009(10)

loop_
_atom_type_symbol
_atom_type_description
_atom_type_scat_dispersion_real
_atom_type_scat_dispersion_imag
_atom_type_scat_source
C C 0.0181 0.0091 'International Tables Vol C Tables 4.2.6.8 and 6.1.1.4'
H H 0.0000 0.0000 'International Tables Vol C Tables 4.2.6.8 and 6.1.1.4'
Co Co -2.3653 3.6143 'International Tables Vol C Tables 4.2.6.8 and 6.1.1.4'
N N 0.0311 0.0180 'International Tables Vol C Tables 4.2.6.8 and 6.1.1.4'
O O 0.0492 0.0322 'International Tables Vol C Tables 4.2.6.8 and 6.1.1.4'

loop_
_geom_angle_atom_site_label_1
_geom_angle_atom_site_label_2
_geom_angle_atom_site_label_3
_geom_angle
_geom_angle_site_symmetry_1
_geom_angle_site_symmetry_3
O1 Co01 Co02 42.8(3) . .
O3 Co01 Co02 42.5(3) . .
O3 Co01 O1 83.4(4) . .
O3 Co01 N2 96.6(4) . 13_554
O3 Co01 N3 173.3(5) . .
O4 Co01 Co02 99.0(3) . .
O4 Co01 O1 92.8(5) . .
O4 Co01 O3 85.9(4) . .
O4 Co01 O6 178.5(5) . .
O4 Co01 N2 92.1(5) . 13_554
O4 Co01 N3 89.9(5) . .
O6 Co01 Co02 79.9(4) . .
O6 Co01 O1 87.0(5) . .
O6 Co01 O3 92.6(5) . .
O6 Co01 N2 88.1(5) . 13_554
O6 Co01 N3 91.7(5) . .
N2 Co01 Co02 135.8(3) 13_554 .
N2 Co01 O1 175.1(5) 13_554 .
N3 Co01 Co02 133.6(4) . .
N3 Co01 O1 91.6(5) . .
N3 Co01 N2 88.7(5) . 13_554
O1 Co02 Co01 43.6(3) . .
O1 Co02 O5 92.6(5) . .
O1 Co02 N4 95.4(5) . 13_454
O3 Co02 Co01 42.4(3) . .
O3 Co02 O1 84.0(4) . .
O3 Co02 O5 85.1(5) . .
O3 Co02 N4 171.7(6) . 13_454
O2 Co02 Co01 102.5(3) . .
O2 Co02 O1 87.5(5) . .
O2 Co02 O3 96.3(4) . .
O2 Co02 O5 178.6(5) . .
O2 Co02 N1 89.8(6) . .
O2 Co02 N4 92.0(5) . 13_454
O5 Co02 Co01 78.4(4) . .
O5 Co02 N4 86.6(6) . 13_454
N1 Co02 Co01 130.8(4) . .
N1 Co02 O1 172.6(5) . .
N1 Co02 O3 89.4(5) . .
N1 Co02 O5 90.3(6) . .
N1 Co02 N4 91.6(5) . 13_454
N4 Co02 Co01 134.4(3) 13_454 .
Co02 O1 Co01 93.6(4) . .
C39 O1 Co01 119.5(10) . .
C39 O1 Co02 105.2(11) . .
Co01 O3 Co02 95.1(4) . .
C53 O3 Co01 104.7(9) . .
C53 O3 Co02 116.2(8) . .
C40 O2 Co02 110.5(10) . .
C54 O4 Co01 113.4(9) . .
C21 C20 H20 119.5 . .
N3 C20 H20 119.5 . .
N3 C20 C21 121.1(8) . .
C67 O6 Co01 129.2(11) . .
O4 C54 C53 111.3(13) . .
O4 C54 C55 125.5(12) . .
C53 C54 C55 123.2(13) . .
H18A C18 H18B 109.5 . .
H18A C18 H18C 109.5 . .
H18B C18 H18C 109.5 . .
C16 C18 H18A 109.5 . .
C16 C18 H18B 109.5 . .
C16 C18 H18C 109.5 . .
C16 C11 C3 117.0(15) . .
C12 C11 C16 124.9(14) . .
C12 C11 C3 117.7(15) . .
H36A C36 H36B 109.5 . .
H36A C36 H36C 109.5 . .
H36B C36 H36C 109.5 . .
C31 C36 H36A 109.5 . .
C31 C36 H36B 109.5 . .
C31 C36 H36C 109.5 . .
C33 C32 C27 121.2(11) . .
C31 C32 C27 119.1(11) . .
C31 C32 C33 119.6(8) . .
O3 C53 C54 122.9(14) . .
O3 C53 C58 117.1(15) . .
C54 C53 C58 119.9(12) . .
C28 C27 C32 118.5(10) . .
C26 C27 C32 120.4(10) . .
C26 C27 C28 120.6(9) . .
C53 C58 H58 121.9 . .
C53 C58 C57 116.1(12) . .
C57 C58 H58 121.9 . .
C20 C21 H21 120.9 . .
C20 C21 C22 118.2(9) . .
C22 C21 H21 120.9 . .
C8 C7 H7 120.5 . .
C6 C7 H7 120.5 . .
C6 C7 C8 119.0(8) . .
C7 C8 C13 123.4(13) . .
C7 C8 C9 119.6(9) . .
C9 C8 C13 116.7(12) . .
H19A C19 H19B 109.5 . .
H19A C19 H19C 109.5 . .
H19B C19 H19C 109.5 . .
C14 C19 H19A 109.5 . .
C14 C19 H19B 109.5 . .
C14 C19 H19C 109.5 . .
C18 C16 C11 121.3(14) . .
C15 C16 C18 121.8(13) . .
C15 C16 C11 116.7(13) . .
H66A C66 H66B 109.5 . .
H66A C66 H66C 109.5 . .
H66B C66 H66C 109.5 . .
C63 C66 H66A 109.5 . .
C63 C66 H66B 109.5 . .
C63 C66 H66C 109.5 . .
C21 C22 C30 124.1(9) . .
C23 C22 C21 119.9(9) . .
C23 C22 C30 115.6(9) . .
C12 C13 C8 113.7(14) . .
C14 C13 C8 121.9(14) . .
C14 C13 C12 124.2(13) . .
C27 C28 H28 120.5 . .
C29 C28 C27 119.0(9) . .
C29 C28 H28 120.5 . .
C57 C56 H56 120.0 . .
C57 C56 C55 120.0(15) . .
C55 C56 H56 120.0 . .
H51A C51 H51B 109.5 . .
H51A C51 H51C 109.5 . .
H51B C51 H51C 109.5 . .
C49 C51 H51A 109.5 . .
C49 C51 H51B 109.5 . .
C49 C51 H51C 109.5 . .
C9 C10 H10 120.3 . .
N2 C10 H10 120.3 . .
N2 C10 C9 119.5(9) . .
C32 C33 C37 123.0(12) . .
C34 C33 C32 120.1(8) . .
C34 C33 C37 116.7(11) . .
C60 C59 C61 107.1(11) . .
C60 C59 C62 108.7(12) . .
C57 C59 C60 114.4(16) . .
C57 C59 C61 124.1(19) . .
C57 C59 C62 97.8(18) . .
C62 C59 C61 102.8(19) . .
C40 C41 C42 123.2(13) . .
C40 C41 C49 118.4(13) . .
C42 C41 C49 118.4(13) . .
O2 C40 C41 126.0(14) . .
O2 C40 C39 117.2(16) . .
C41 C40 C39 116.7(14) . .
C41 C42 H42 119.7 . .
C43 C42 C41 120.6(14) . .
C43 C42 H42 119.7 . .
O1 C39 C40 118.1(17) . .
O1 C39 C44 120.6(17) . .
C40 C39 C44 121.4(14) . .
C8 C9 H9 119.8 . .
C10 C9 C8 120.4(9) . .
C10 C9 H9 119.8 . .
C43 C48 C47 114(2) . .
C46 C48 C43 118(3) . .
C46 C48 C45 133(4) . .
C46 C48 C47 92(3) . .
C45 C48 C43 100(3) . .
C45 C48 C47 95(3) . .
C1 C2 H2 120.5 . .
C3 C2 H2 120.5 . .
C3 C2 C1 119.1(9) . .
C67 O5 Co02 127.9(11) . .
H52A C52 H52B 109.5 . .
H52A C52 H52C 109.5 . .
H52B C52 H52C 109.5 . .
C49 C52 H52A 109.5 . .
C49 C52 H52B 109.5 . .
C49 C52 H52C 109.5 . .
H64A C64 H64B 109.5 . .
H64A C64 H64C 109.5 . .
H64B C64 H64C 109.5 . .
C63 C64 H64A 109.5 . .
C63 C64 H64B 109.5 . .
C63 C64 H64C 109.5 . .
C59 C60 H60A 109.5 . .
C59 C60 H60B 109.5 . .
C59 C60 H60C 109.5 . .
H60A C60 H60B 109.5 . .
H60A C60 H60C 109.5 . .
H60B C60 H60C 109.5 . .
C33 C37 H37A 109.5 . .
C33 C37 H37B 109.5 . .
C33 C37 H37C 109.5 . .
H37A C37 H37B 109.5 . .
H37A C37 H37C 109.5 . .
H37B C37 H37C 109.5 . .
H65A C65 H65B 109.5 . .
H65A C65 H65C 109.5 . .
H65B C65 H65C 109.5 . .
C63 C65 H65A 109.5 . .
C63 C65 H65B 109.5 . .
C63 C65 H65C 109.5 . .
C2 C1 H1 119.2 . .
N1 C1 C2 121.6(11) . .
N1 C1 H1 119.2 . .
C59 C61 H61A 109.5 . .
C59 C61 H61B 109.5 . .
C59 C61 H61C 109.5 . .
H61A C61 H61B 109.5 . .
H61A C61 H61C 109.5 . .
H61B C61 H61C 109.5 . .
C11 C12 C13 114.2(13) . .
C11 C12 C17 118.2(16) . .
C13 C12 C17 126.8(15) . .
C32 C31 C36 121.0(12) . .
C32 C31 C30 119.7(8) . .
C30 C31 C36 119.2(12) . .
C12 C17 H17A 109.5 . .
C12 C17 H17B 109.5 . .
C12 C17 H17C 109.5 . .
H17A C17 H17B 109.5 . .
H17A C17 H17C 109.5 . .
H17B C17 H17C 109.5 . .
C31 C30 C22 115.1(12) . .
C35 C30 C22 123.8(12) . .
C35 C30 C31 121.2(8) . .
C16 C15 C15 120.6(13) . 7
C16 C15 C14 120.8(12) . .
C14 C15 C15 118.5(12) . 7
H38A C38 H38B 109.5 . .
H38A C38 H38C 109.5 . .
H38B C38 H38C 109.5 . .
C35 C38 H38A 109.5 . .
C35 C38 H38B 109.5 . .
C35 C38 H38C 109.5 . .
C1 N1 Co02 117.9(11) . .
C1 N1 C5 119.3(11) . .
C5 N1 Co02 122.4(11) . .
C13 C14 C19 115.3(13) . .
C13 C14 C15 118.8(12) . .
C15 C14 C19 125.9(13) . .
C10 N2 Co01 122.3(9) . 13_454
C10 N2 C6 120.2(8) . .
C6 N2 Co01 115.8(8) . 13_454
C22 C23 H23 119.6 . .
C24 C23 C22 120.9(9) . .
C24 C23 H23 119.6 . .
C58 C57 C59 110.5(19) . .
C56 C57 C58 122.7(14) . .
C56 C57 C59 127(2) . .
C7 C6 N2 121.3(8) . .
C7 C6 H6 119.3 . .
N2 C6 H6 119.3 . .
H68A C68 H68B 109.5 . .
H68A C68 H68C 109.5 . .
H68B C68 H68C 109.5 . .
C67 C68 H68A 109.5 . .
C67 C68 H68B 109.5 . .
C67 C68 H68C 109.5 . .
O6 C67 C68 118.5(16) . .
O5 C67 O6 122.2(17) . .
O5 C67 C68 119.0(15) . .
C42 C43 C48 124(2) . .
C42 C43 C44 117.0(15) . .
C44 C43 C48 119(2) . .
C48 C46 H46A 109.5 . .
C48 C46 H46B 109.5 . .
C48 C46 H46C 109.5 . .
H46A C46 H46B 109.5 . .
H46A C46 H46C 109.5 . .
H46B C46 H46C 109.5 . .
C48 C45 H45A 109.5 . .
C48 C45 H45B 109.5 . .
C48 C45 H45C 109.5 . .
H45A C45 H45B 109.5 . .
H45A C45 H45C 109.5 . .
H45B C45 H45C 109.5 . .
C48 C47 H47A 109.5 . .
C48 C47 H47B 109.5 . .
C48 C47 H47C 109.5 . .
H47A C47 H47B 109.5 . .
H47A C47 H47C 109.5 . .
H47B C47 H47C 109.5 . .
N4 C25 H25 120.5 . .
N4 C25 C26 119.0(9) . .
C26 C25 H25 120.5 . .
C20 N3 Co01 120.5(9) . .
C20 N3 C24 120.7(8) . .
C24 N3 Co01 118.6(9) . .
C51 C49 C52 103.2(16) . .
C51 C49 C50 113.7(11) . .
C41 C49 C51 118.0(12) . .
C41 C49 C52 113.7(14) . .
C41 C49 C50 108.4(13) . .
C50 C49 C52 98.0(16) . .
C64 C63 C66 105.9(13) . .
C65 C63 C66 108.0(16) . .
C65 C63 C64 110.7(15) . .
C55 C63 C66 109.3(11) . .
C55 C63 C64 112.4(17) . .
C55 C63 C65 110.3(11) . .
C25 N4 Co02 117.2(10) . 13_554
C25 N4 C29 120.9(9) . .
C29 N4 Co02 119.6(10) . 13_554
C2 C3 C11 117.0(15) . .
C4 C3 C11 123.3(15) . .
C4 C3 C2 119.5(9) . .
C23 C24 N3 118.5(9) . .
C23 C24 H24 120.7 . .
N3 C24 H24 120.7 . .
C54 C55 C56 118.0(13) . .
C54 C55 C63 121.1(14) . .
C56 C55 C63 120.8(17) . .
C28 C29 H29 119.8 . .
N4 C29 C28 120.3(9) . .
N4 C29 H29 119.8 . .
C49 C50 H50A 109.5 . .
C49 C50 H50B 109.5 . .
C49 C50 H50C 109.5 . .
H50A C50 H50B 109.5 . .
H50A C50 H50C 109.5 . .
H50B C50 H50C 109.5 . .
C33 C34 C35 120.8(9) . .
C34 C34 C33 121.7(14) 15_545 .
C34 C34 C35 117.5(13) 15_545 .
C3 C4 H4 119.5 . .
C5 C4 C3 121.0(9) . .
C5 C4 H4 119.5 . .
N1 C5 H5 120.2 . .
C4 C5 N1 119.6(10) . .
C4 C5 H5 120.2 . .
C30 C35 C38 123.2(13) . .
C30 C35 C34 118.5(9) . .
C34 C35 C38 118.3(12) . .
C27 C26 C25 120.2(9) . .
C27 C26 H26 119.9 . .
C25 C26 H26 119.9 . .
C39 C44 C43 121.1(15) . .
C39 C44 H44 119.5 . .
C43 C44 H44 119.5 . .
C59 C62 H62A 109.5 . .
C59 C62 H62B 109.5 . .
C59 C62 H62C 109.5 . .
H62A C62 H62B 109.5 . .
H62A C62 H62C 109.5 . .
H62B C62 H62C 109.5 . .

loop_
_geom_bond_atom_site_label_1
_geom_bond_atom_site_label_2
_geom_bond_distance
_geom_bond_site_symmetry_2
Co01 Co02 2.891(3) .
Co01 O1 1.996(10) .
Co01 O3 1.956(10) .
Co01 O4 1.883(11) .
Co01 O6 1.929(12) .
Co01 N2 1.996(10) 13_554
Co01 N3 1.962(10) .
Co02 O1 1.968(10) .
Co02 O3 1.961(10) .
Co02 O2 1.815(11) .
Co02 O5 1.998(11) .
Co02 N1 1.952(12) .
Co02 N4 2.018(12) 13_454
O1 C39 1.329(11) .
O3 C53 1.367(10) .
O2 C40 1.327(18) .
O4 C54 1.356(15) .
C20 H20 0.9500 .
C20 C21 1.422(9) .
C20 N3 1.392(10) .
O6 C67 1.262(15) .
C54 C53 1.377(15) .
C54 C55 1.378(16) .
C18 H18A 0.9800 .
C18 H18B 0.9800 .
C18 H18C 0.9800 .
C18 C16 1.424(18) .
C11 C16 1.439(19) .
C11 C12 1.349(19) .
C11 C3 1.542(19) .
C36 H36A 0.9800 .
C36 H36B 0.9800 .
C36 H36C 0.9800 .
C36 C31 1.495(17) .
C32 C27 1.475(16) .
C32 C33 1.425(9) .
C32 C31 1.409(10) .
C53 C58 1.422(15) .
C27 C28 1.419(10) .
C27 C26 1.405(11) .
C58 H58 0.9500 .
C58 C57 1.436(17) .
C21 H21 0.9500 .
C21 C22 1.424(10) .
C7 H7 0.9500 .
C7 C8 1.422(10) .
C7 C6 1.410(10) .
C8 C13 1.465(16) .
C8 C9 1.432(11) .
C19 H19A 0.9800 .
C19 H19B 0.9800 .
C19 H19C 0.9800 .
C19 C14 1.565(18) .
C16 C15 1.366(17) .
C66 H66A 0.9800 .
C66 H66B 0.9800 .
C66 H66C 0.9800 .
C66 C63 1.60(2) .
C22 C30 1.443(16) .
C22 C23 1.418(10) .
C13 C12 1.425(19) .
C13 C14 1.343(17) .
C28 H28 0.9500 .
C28 C29 1.417(11) .
C56 H56 0.9500 .
C56 C57 1.360(18) .
C56 C55 1.414(17) .
C51 H51A 0.9800 .
C51 H51B 0.9800 .
C51 H51C 0.9800 .
C51 C49 1.503(12) .
C10 H10 0.9500 .
C10 C9 1.421(10) .
C10 N2 1.402(10) .
C33 C37 1.537(16) .
C33 C34 1.405(11) .
C59 C60 1.494(13) .
C59 C61 1.715(13) .
C59 C57 1.462(13) .
C59 C62 1.679(13) .
C41 C40 1.378(17) .
C41 C42 1.391(14) .
C41 C49 1.475(12) .
C40 C39 1.385(10) .
C42 H42 0.9500 .
C42 C43 1.387(18) .
C39 C44 1.404(18) .
C9 H9 0.9500 .
C48 C43 1.51(4) .
C48 C46 1.27(4) .
C48 C45 1.506(14) .
C48 C47 1.66(4) .
C2 H2 0.9500 .
C2 C1 1.425(10) .
C2 C3 1.420(11) .
O5 C67 1.224(15) .
C52 H52A 0.9800 .
C52 H52B 0.9800 .
C52 H52C 0.9800 .
C52 C49 1.620(9) .
C64 H64A 0.9800 .
C64 H64B 0.9800 .
C64 H64C 0.9800 .
C64 C63 1.545(12) .
C60 H60A 0.9800 .
C60 H60B 0.9800 .
C60 H60C 0.9800 .
C37 H37A 0.9800 .
C37 H37B 0.9800 .
C37 H37C 0.9800 .
C65 H65A 0.9800 .
C65 H65B 0.9800 .
C65 H65C 0.9800 .
C65 C63 1.515(12) .
C1 H1 0.9500 .
C1 N1 1.403(12) .
C61 H61A 0.9800 .
C61 H61B 0.9800 .
C61 H61C 0.9800 .
C12 C17 1.484(19) .
C31 C30 1.423(9) .
C17 H17A 0.9800 .
C17 H17B 0.9800 .
C17 H17C 0.9800 .
C30 C35 1.410(10) .
C15 C15 1.51(2) 7
C15 C14 1.414(17) .
C38 H38A 0.9800 .
C38 H38B 0.9800 .
C38 H38C 0.9800 .
C38 C35 1.465(18) .
N1 C5 1.424(10) .
N2 Co01 1.996(10) 13_454
N2 C6 1.415(10) .
C23 H23 0.9500 .
C23 C24 1.410(11) .
C6 H6 0.9500 .
C68 H68A 0.9800 .
C68 H68B 0.9800 .
C68 H68C 0.9800 .
C68 C67 1.506(17) .
C43 C44 1.409(15) .
C46 H46A 0.9800 .
C46 H46B 0.9800 .
C46 H46C 0.9800 .
C45 H45A 0.9800 .
C45 H45B 0.9800 .
C45 H45C 0.9800 .
C47 H47A 0.9800 .
C47 H47B 0.9800 .
C47 H47C 0.9800 .
C25 H25 0.9500 .
C25 N4 1.400(10) .
C25 C26 1.431(10) .
N3 C24 1.419(10) .
C49 C50 1.542(12) .
C63 C55 1.460(12) .
N4 Co02 2.018(12) 13_554
N4 C29 1.413(10) .
C3 C4 1.418(10) .
C24 H24 0.9500 .
C29 H29 0.9500 .
C50 H50A 0.9800 .
C50 H50B 0.9800 .
C50 H50C 0.9800 .
C34 C34 1.40(2) 15_545
C34 C35 1.427(10) .
C4 H4 0.9500 .
C4 C5 1.416(11) .
C5 H5 0.9500 .
C26 H26 0.9500 .
C44 H44 0.9500 .
C62 H62A 0.9800 .
C62 H62B 0.9800 .
C62 H62C 0.9800 .

loop_
_platon_squeeze_void_nr
_platon_squeeze_void_average_x
_platon_squeeze_void_average_y
_platon_squeeze_void_average_z
_platon_squeeze_void_volume
_platon_squeeze_void_count_electrons
_platon_squeeze_void_content
1 0.000 0.000 0.000 23 3 ' '
2 0.271 -0.085 -0.011 28278 2229 ' '
3 0.000 0.000 0.500 23 3 ' '
4 0.500 0.500 0.000 23 3 ' '
5 0.500 0.500 0.500 23 3 ' '
